data_2241241
loop_
_publ_author_name
'Karrouchi, Khalid'
'Ansar, M'hammed'
'Radi, Smaail'
'Saadi, Mohamed'
'El Ammari, Lahcen'

_publ_section_title
;
 Crystal structure of
 <i>N</i>'-diphenylmethylidene-5-methyl-1<i>H</i>-pyrazole-3-carbohydrazide
;
_journal_coeditor_code RZ5174
_journal_issue 11
_journal_name_full 'Acta Crystallographica Section E'
_journal_page_first o890
_journal_page_last o891
_journal_paper_doi 10.1107/S2056989015020071
_journal_volume 71
_journal_year 2015
_chemical_formula_iupac 'C18 H16 N4 O'
_chemical_formula_moiety 'C18 H16 N4 O'
_chemical_formula_sum 'C18 H16 N4 O'
_chemical_formula_weight 304.35
_chemical_melting_point 595
_chemical_name_systematic
;
<i>N</i>'-Diphenylmethylidene-5-methyl-1<i>H</i>-pyrazole-3-carbohydrazide
;
_space_group_crystal_system orthorhombic
_space_group_IT_number 61
_space_group_name_Hall '-P 2ac 2ab'
_space_group_name_H-M_alt 'P b c a'
_symmetry_space_group_name_Hall '-P 2ac 2ab'
_symmetry_space_group_name_H-M 'P b c a'
_atom_sites_solution_hydrogens geom
_audit_creation_method SHELXL-2014/7
_cell_angle_alpha 90
_cell_angle_beta 90
_cell_angle_gamma 90
_cell_formula_units_Z 8
_cell_length_a 11.0299(2)
_cell_length_b 14.1131(2)
_cell_length_c 20.2211(3)
_cell_measurement_temperature 296(2)
_cell_volume 3147.74(9)
_computing_cell_refinement
;
SAINT (Bruker, 2009)
;
_computing_data_collection
;
APEX2 (Bruker, 2009)
;
_computing_data_reduction
;
SAINT (Bruker, 2009)
;
_computing_molecular_graphics
;
ORTEP-3 for Windows (Farrugia, 2012)
;
_computing_publication_material
;
PLATON (Spek, 2009) and publCIF (Westrip,2010)
;
_computing_structure_refinement
;
SHELXL2014 (Sheldrick, 2015)
;
_computing_structure_solution
;
SHELXS97 (Sheldrick, 2008)
;
_diffrn_ambient_temperature 296(2)
_diffrn_measured_fraction_theta_full 0.999
_diffrn_measured_fraction_theta_max 0.999
_diffrn_measurement_device_type 'Bruker X8 APEX'
_diffrn_measurement_method '\f and \w scans'
_diffrn_radiation_monochromator graphite
_diffrn_radiation_source 'fine-focus sealed tube'
_diffrn_radiation_type MoK\a
_diffrn_radiation_wavelength 0.71073
_diffrn_reflns_av_R_equivalents 0.0290
_diffrn_reflns_limit_h_max 13
_diffrn_reflns_limit_h_min -14
_diffrn_reflns_limit_k_max 17
_diffrn_reflns_limit_k_min -18
_diffrn_reflns_limit_l_max 26
_diffrn_reflns_limit_l_min -26
_diffrn_reflns_number 31259
_diffrn_reflns_theta_full 25.242
_diffrn_reflns_theta_max 27.871
_diffrn_reflns_theta_min 2.551
_exptl_absorpt_coefficient_mu 0.083
_exptl_absorpt_correction_type none
_exptl_crystal_colour colourless
_exptl_crystal_density_diffrn 1.284
_exptl_crystal_description block
_exptl_crystal_F_000 1280
_exptl_crystal_size_max 0.40
_exptl_crystal_size_mid 0.32
_exptl_crystal_size_min 0.25
_refine_diff_density_max 0.331
_refine_diff_density_min -0.261
_refine_ls_extinction_method none
_refine_ls_goodness_of_fit_ref 1.041
_refine_ls_hydrogen_treatment constr
_refine_ls_matrix_type full
_refine_ls_number_parameters 208
_refine_ls_number_reflns 3766
_refine_ls_number_restraints 0
_refine_ls_restrained_S_all 1.041
_refine_ls_R_factor_all 0.0567
_refine_ls_R_factor_gt 0.0467
_refine_ls_shift/su_max 0.000
_refine_ls_shift/su_mean 0.000
_refine_ls_structure_factor_coef Fsqd
_refine_ls_weighting_details 'w=1/[\s^2^(Fo^2^)+(0.0655P)^2^+1.2766P] where P=(Fo^2^+2Fc^2^)/3'
_refine_ls_weighting_scheme calc
_refine_ls_wR_factor_gt 0.1274
_refine_ls_wR_factor_ref 0.1362
_reflns_number_gt 3117
_reflns_number_total 3766
_reflns_threshold_expression 'I > 2\s(I)'
_cod_data_source_file rz5174sup1.cif
_cod_data_source_block I
_cod_database_code 2241241
_shelx_space_group_comment
;
The symmetry employed for this shelxl refinement is uniquely defined
by the following loop, which should always be used as a source of
symmetry information in preference to the above space-group names.
They are only intended as comments.
;

loop_
_space_group_symop_operation_xyz
'x, y, z'
'-x+1/2, -y, z+1/2'
'-x, y+1/2, -z+1/2'
'x+1/2, -y+1/2, -z'
'-x, -y, -z'
'x-1/2, y, -z-1/2'
'x, -y-1/2, z-1/2'
'-x-1/2, y-1/2, z'

loop_
_atom_site_type_symbol
_atom_site_label
_atom_site_fract_x
_atom_site_fract_y
_atom_site_fract_z
_atom_site_U_iso_or_equiv
_atom_site_adp_type
_atom_site_calc_flag
_atom_site_occupancy
C C1 0.95160(17) 0.23308(11) 0.22978(11) 0.0559(5) Uani d 1
H H1A 1.0236 0.2614 0.2119 0.084 Uiso calc 1
H H1B 0.9735 0.1873 0.2628 0.084 Uiso calc 1
H H1C 0.9073 0.2024 0.1950 0.084 Uiso calc 1
C C2 0.87443(13) 0.30798(9) 0.26034(8) 0.0351(3) Uani d 1
C C3 0.88909(13) 0.40388(9) 0.26613(7) 0.0349(3) Uani d 1
H H3 0.9538 0.4403 0.2512 0.042 Uiso calc 1
C C4 0.78552(12) 0.43513(8) 0.29934(7) 0.0292(3) Uani d 1
C C5 0.75426(13) 0.53261(9) 0.31897(7) 0.0304(3) Uani d 1
C C6 0.50855(13) 0.62906(9) 0.40692(7) 0.0320(3) Uani d 1
C C7 0.40970(13) 0.55750(9) 0.40017(7) 0.0338(3) Uani d 1
C C8 0.42278(16) 0.46563(11) 0.42431(8) 0.0444(4) Uani d 1
H H8 0.4945 0.4480 0.4451 0.053 Uiso calc 1
C C9 0.33011(19) 0.40042(13) 0.41756(10) 0.0567(5) Uani d 1
H H9 0.3398 0.3393 0.4339 0.068 Uiso calc 1
C C10 0.22390(18) 0.42554(14) 0.38688(10) 0.0576(5) Uani d 1
H H10 0.1616 0.3816 0.3825 0.069 Uiso calc 1
C C11 0.20965(16) 0.51595(14) 0.36252(10) 0.0537(4) Uani d 1
H H11 0.1379 0.5327 0.3414 0.064 Uiso calc 1
C C12 0.30150(15) 0.58207(12) 0.36924(8) 0.0439(4) Uani d 1
H H12 0.2908 0.6432 0.3530 0.053 Uiso calc 1
C C13 0.48843(13) 0.71522(9) 0.44807(7) 0.0332(3) Uani d 1
C C14 0.56815(15) 0.79196(10) 0.44439(8) 0.0413(4) Uani d 1
H H14 0.6288 0.7925 0.4124 0.050 Uiso calc 1
C C15 0.55768(17) 0.86695(11) 0.48774(10) 0.0505(4) Uani d 1
H H15 0.6118 0.9174 0.4852 0.061 Uiso calc 1
C C16 0.46712(17) 0.86744(12) 0.53494(9) 0.0514(4) Uani d 1
H H16 0.4611 0.9176 0.5646 0.062 Uiso calc 1
C C17 0.38608(17) 0.79383(13) 0.53797(9) 0.0498(4) Uani d 1
H H17 0.3243 0.7948 0.5692 0.060 Uiso calc 1
C C18 0.39577(14) 0.71784(11) 0.49463(8) 0.0414(3) Uani d 1
H H18 0.3400 0.6685 0.4968 0.050 Uiso calc 1
N N1 0.76763(11) 0.28765(8) 0.28919(7) 0.0368(3) Uani d 1
H H1N 0.7385 0.2312 0.2914 0.044 Uiso calc 1
N N2 0.71101(11) 0.36377(8) 0.31412(7) 0.0355(3) Uani d 1
N N3 0.64218(11) 0.54067(8) 0.34657(7) 0.0366(3) Uani d 1
H HN3 0.5896 0.4961 0.3424 0.044 Uiso calc 1
N N4 0.61501(11) 0.62165(8) 0.38121(6) 0.0346(3) Uani d 1
O O1 0.82345(10) 0.59943(7) 0.31103(6) 0.0420(3) Uani d 1

loop_
_atom_site_aniso_label
_atom_site_aniso_U_11
_atom_site_aniso_U_22
_atom_site_aniso_U_33
_atom_site_aniso_U_12
_atom_site_aniso_U_13
_atom_site_aniso_U_23
C1 0.0517(10) 0.0332(8) 0.0829(13) 0.0055(7) 0.0233(9) -0.0125(8)
C2 0.0336(7) 0.0267(6) 0.0450(8) 0.0025(5) 0.0051(6) -0.0028(5)
C3 0.0334(7) 0.0265(6) 0.0447(8) -0.0014(5) 0.0091(6) -0.0007(5)
C4 0.0298(6) 0.0212(6) 0.0367(7) 0.0000(5) 0.0014(5) -0.0006(5)
C5 0.0323(7) 0.0209(6) 0.0381(7) 0.0011(5) 0.0014(5) -0.0014(5)
C6 0.0332(7) 0.0264(6) 0.0364(7) 0.0032(5) 0.0001(5) -0.0003(5)
C7 0.0340(7) 0.0313(6) 0.0362(7) 0.0004(5) 0.0043(6) -0.0032(5)
C8 0.0480(9) 0.0376(8) 0.0475(9) -0.0026(7) 0.0017(7) 0.0059(6)
C9 0.0650(12) 0.0432(9) 0.0618(11) -0.0147(8) 0.0084(9) 0.0086(8)
C10 0.0510(11) 0.0598(11) 0.0621(11) -0.0240(9) 0.0113(9) -0.0067(9)
C11 0.0384(9) 0.0655(11) 0.0573(10) -0.0062(8) -0.0015(8) -0.0080(9)
C12 0.0398(8) 0.0410(8) 0.0510(9) 0.0025(6) -0.0023(7) -0.0015(7)
C13 0.0332(7) 0.0274(6) 0.0391(7) 0.0062(5) -0.0015(6) -0.0017(5)
C14 0.0401(8) 0.0320(7) 0.0519(9) 0.0034(6) 0.0059(7) -0.0040(6)
C15 0.0500(10) 0.0332(7) 0.0682(11) -0.0008(7) -0.0002(8) -0.0120(7)
C16 0.0571(10) 0.0424(9) 0.0549(10) 0.0092(8) -0.0010(8) -0.0187(7)
C17 0.0507(10) 0.0510(9) 0.0477(9) 0.0078(7) 0.0097(8) -0.0103(7)
C18 0.0391(8) 0.0378(7) 0.0473(8) 0.0017(6) 0.0065(7) -0.0044(6)
N1 0.0342(6) 0.0183(5) 0.0580(8) -0.0004(4) 0.0070(6) -0.0042(5)
N2 0.0318(6) 0.0208(5) 0.0540(7) -0.0002(4) 0.0077(5) -0.0035(5)
N3 0.0325(6) 0.0226(5) 0.0547(7) -0.0017(4) 0.0064(5) -0.0095(5)
N4 0.0341(6) 0.0237(5) 0.0459(7) 0.0029(4) 0.0022(5) -0.0067(5)
O1 0.0402(6) 0.0216(5) 0.0643(7) -0.0040(4) 0.0108(5) -0.0039(4)

loop_
_atom_type_symbol
_atom_type_description
_atom_type_scat_dispersion_real
_atom_type_scat_dispersion_imag
_atom_type_scat_source
C C 0.0033 0.0016 'International Tables Vol C Tables 4.2.6.8 and 6.1.1.4'
H H 0.0000 0.0000 'International Tables Vol C Tables 4.2.6.8 and 6.1.1.4'
N N 0.0061 0.0033 'International Tables Vol C Tables 4.2.6.8 and 6.1.1.4'
O O 0.0106 0.0060 'International Tables Vol C Tables 4.2.6.8 and 6.1.1.4'

loop_
_geom_angle_atom_site_label_1
_geom_angle_atom_site_label_2
_geom_angle_atom_site_label_3
_geom_angle
C2 C1 H1A 109.5
C2 C1 H1B 109.5
H1A C1 H1B 109.5
C2 C1 H1C 109.5
H1A C1 H1C 109.5
H1B C1 H1C 109.5
N1 C2 C3 106.10(12)
N1 C2 C1 121.89(13)
C3 C2 C1 132.01(14)
C2 C3 C4 104.89(12)
C2 C3 H3 127.6
C4 C3 H3 127.6
N2 C4 C3 111.92(11)
N2 C4 C5 120.04(12)
C3 C4 C5 128.03(12)
O1 C5 N3 123.76(12)
O1 C5 C4 122.58(12)
N3 C5 C4 113.66(11)
N4 C6 C13 115.30(12)
N4 C6 C7 125.03(12)
C13 C6 C7 119.64(12)
C12 C7 C8 118.58(14)
C12 C7 C6 119.94(13)
C8 C7 C6 121.48(14)
C9 C8 C7 120.57(16)
C9 C8 H8 119.7
C7 C8 H8 119.7
C10 C9 C8 120.26(17)
C10 C9 H9 119.9
C8 C9 H9 119.9
C9 C10 C11 119.91(16)
C9 C10 H10 120.0
C11 C10 H10 120.0
C10 C11 C12 120.42(17)
C10 C11 H11 119.8
C12 C11 H11 119.8
C11 C12 C7 120.26(16)
C11 C12 H12 119.9
C7 C12 H12 119.9
C18 C13 C14 118.57(13)
C18 C13 C6 120.63(13)
C14 C13 C6 120.61(13)
C15 C14 C13 120.56(15)
C15 C14 H14 119.7
C13 C14 H14 119.7
C14 C15 C16 120.23(16)
C14 C15 H15 119.9
C16 C15 H15 119.9
C17 C16 C15 119.89(15)
C17 C16 H16 120.1
C15 C16 H16 120.1
C16 C17 C18 120.41(16)
C16 C17 H17 119.8
C18 C17 H17 119.8
C17 C18 C13 120.29(15)
C17 C18 H18 119.9
C13 C18 H18 119.9
N2 N1 C2 113.57(11)
N2 N1 H1N 123.2
C2 N1 H1N 123.2
C4 N2 N1 103.52(11)
C5 N3 N4 118.48(11)
C5 N3 HN3 120.8
N4 N3 HN3 120.8
C6 N4 N3 118.18(12)

loop_
_geom_bond_atom_site_label_1
_geom_bond_atom_site_label_2
_geom_bond_distance
C1 C2 1.491(2)
C1 H1A 0.9600
C1 H1B 0.9600
C1 H1C 0.9600
C2 N1 1.3455(19)
C2 C3 1.3681(18)
C3 C4 1.3966(19)
C3 H3 0.9300
C4 N2 1.3339(16)
C4 C5 1.4727(17)
C5 O1 1.2238(16)
C5 N3 1.3611(18)
C6 N4 1.2883(19)
C6 C13 1.4901(18)
C6 C7 1.4924(19)
C7 C12 1.391(2)
C7 C8 1.393(2)
C8 C9 1.382(2)
C8 H8 0.9300
C9 C10 1.372(3)
C9 H9 0.9300
C10 C11 1.377(3)
C10 H10 0.9300
C11 C12 1.384(2)
C11 H11 0.9300
C12 H12 0.9300
C13 C18 1.390(2)
C13 C14 1.397(2)
C14 C15 1.379(2)
C14 H14 0.9300
C15 C16 1.382(3)
C15 H15 0.9300
C16 C17 1.372(3)
C16 H16 0.9300
C17 C18 1.389(2)
C17 H17 0.9300
C18 H18 0.9300
N1 N2 1.3411(15)
N1 H1N 0.8600
N3 N4 1.3736(15)
N3 HN3 0.8600

loop_
_geom_hbond_atom_site_label_D
_geom_hbond_atom_site_label_H
_geom_hbond_atom_site_label_A
_geom_hbond_site_symmetry_A
_geom_hbond_distance_DH
_geom_hbond_distance_HA
_geom_hbond_distance_DA
_geom_hbond_angle_DHA
N1 H1N O1 8_755 0.86 2.02 2.8740(15) 172

_cod_database_fobs_code 2241241
